data_4111471
loop_
_publ_author_name
'Forrest E. Michael'
'Andrew P. Duncan'
'Zachary K. Sweeney'
'Robert G. Bergman'

_publ_section_title
;
 Rearrangements and Stereomutations of Metallacycles Derived from Allenes
 and Imidozirconium Complexes
;
_journal_name_full 'Journal of the American Chemical Society'
_journal_page_first 1752
_journal_page_last 1764
_journal_paper_doi 10.1021/ja045607k
_journal_volume 127
_journal_year 2005
_chemical_formula_moiety 'C31 H39 N Zr '
_chemical_formula_sum 'C31 H39 N Zr'
_chemical_formula_weight 516.88
_space_group_IT_number 14
_symmetry_cell_setting monoclinic
_symmetry_Int_Tables_number 14
_symmetry_space_group_name_Hall '-P 2ybc'
_symmetry_space_group_name_H-M 'P 1 21/c 1'
_atom_sites_solution_primary direct
_audit_creation_date 'Tue Feb 25 14:21:44 2003'
_audit_creation_method 'by teXsan'
_cell_angle_alpha 90
_cell_angle_beta 106.620(1)
_cell_angle_gamma 90
_cell_formula_units_Z 4
_cell_length_a 9.8460(8)
_cell_length_b 18.663(1)
_cell_length_c 14.673(1)
_cell_measurement_reflns_used 3419
_cell_measurement_temperature 143.2
_cell_measurement_theta_max 24.5
_cell_measurement_theta_min 2.0
_cell_volume 2583.6(3)
_computing_cell_refinement 'Bruker SAINT v5.04'
_computing_data_collection 'Bruker SMART v5.0'
_computing_data_reduction 'Bruker SAINT v5.04'
_computing_publication_material teXsan
_computing_structure_refinement teXsan
_computing_structure_solution SIR97
_diffrn_ambient_temperature 143.2
_diffrn_measured_fraction_theta_full 0.9796
_diffrn_measured_fraction_theta_max 0.9796
_diffrn_measurement_device_type 'SMART CCD'
_diffrn_measurement_method \w-scan
_diffrn_radiation_type 'Mo K\a'
_diffrn_radiation_wavelength 0.7107
_diffrn_reflns_av_R_equivalents 0.047
_diffrn_reflns_limit_h_max 11
_diffrn_reflns_limit_h_min 0
_diffrn_reflns_limit_k_max 21
_diffrn_reflns_limit_k_min 0
_diffrn_reflns_limit_l_max 16
_diffrn_reflns_limit_l_min -17
_diffrn_reflns_number 4474
_diffrn_reflns_theta_full 24.73
_diffrn_reflns_theta_max 24.73
_diffrn_reflns_theta_min 1.81
_exptl_absorpt_coefficient_mu 0.444
_exptl_absorpt_correction_T_max 0.957
_exptl_absorpt_correction_T_min 0.612
_exptl_absorpt_correction_type empirical
_exptl_absorpt_process_details 'Blessing, 1995'
_exptl_crystal_colour orange
_exptl_crystal_density_diffrn 1.329
_exptl_crystal_description blocky
_exptl_crystal_F_000 1088.00
_exptl_crystal_size_max 0.190
_exptl_crystal_size_mid 0.150
_exptl_crystal_size_min 0.100
_refine_diff_density_max 0.45
_refine_diff_density_min -0.92
_refine_ls_extinction_method none
_refine_ls_goodness_of_fit_ref 1.230
_refine_ls_hydrogen_treatment noref
_refine_ls_matrix_type full
_refine_ls_number_parameters 298
_refine_ls_number_reflns 2661
_refine_ls_number_restraints 0
_refine_ls_R_factor_all 0.0695
_refine_ls_R_factor_gt 0.0351
_refine_ls_shift/su_max 0.0005
_refine_ls_structure_factor_coef F
_refine_ls_weighting_details 'w = 1/[\s^2^(Fo) + 0.00022|Fo|^2^]'
_refine_ls_weighting_scheme calc
_refine_ls_wR_factor_gt 0.0362
_refine_ls_wR_factor_ref 0.0409
_reflns_number_gt 2661
_reflns_number_total 4321
_reflns_threshold_expression F^2^>3.0\s(F^2^)
_cod_data_source_file ja045607ksi20040813_053640.cif
_cod_data_source_block C31H39NZr
_cod_original_cell_volume 2583.5(3)
_cod_original_sg_symbol_H-M 'P 21/c '
_cod_original_formula_sum 'C31 H39 N Zr '
_cod_database_code 4111471

loop_
_symmetry_equiv_pos_as_xyz
x,y,z
-x,1/2+y,1/2-z
-x,-y,-z
x,1/2-y,1/2+z

loop_
_atom_site_label
_atom_site_type_symbol
_atom_site_fract_x
_atom_site_fract_y
_atom_site_fract_z
_atom_site_U_iso_or_equiv
_atom_site_adp_type
_atom_site_occupancy
_atom_site_calc_flag
_atom_site_refinement_flags
Zr1 Zr -0.18959(4) 0.16062(2) 0.22836(3) 0.0156(1) Uani 1.00 d .
N1 N 0.0396(3) 0.1681(2) 0.2351(2) 0.0126(9) Uani 1.00 d .
C1 C -0.219(1) 0.0752(4) 0.0900(5) 0.080(3) Uani 1.00 d .
C2 C -0.1372(6) 0.0400(4) 0.1672(7) 0.075(3) Uani 1.00 d .
C3 C -0.2143(7) 0.0276(3) 0.2291(4) 0.052(2) Uani 1.00 d .
C4 C -0.3486(5) 0.0528(3) 0.1879(4) 0.039(2) Uani 1.00 d .
C5 C -0.3519(7) 0.0818(3) 0.1025(4) 0.051(2) Uani 1.00 d .
C6 C -0.1173(5) 0.2204(3) 0.3919(3) 0.025(1) Uani 1.00 d .
C7 C -0.1475(5) 0.1484(2) 0.4057(3) 0.025(1) Uani 1.00 d .
C8 C -0.2937(5) 0.1387(2) 0.3680(3) 0.027(2) Uani 1.00 d .
C9 C -0.3540(5) 0.2023(3) 0.3286(3) 0.032(2) Uani 1.00 d .
C10 C -0.2450(5) 0.2539(2) 0.3431(3) 0.029(2) Uani 1.00 d .
C11 C -0.3536(4) 0.2385(2) 0.1191(3) 0.024(1) Uani 1.00 d .
C12 C -0.2808(4) 0.3104(2) 0.1180(3) 0.024(1) Uani 1.00 d .
C13 C -0.1321(4) 0.2839(2) 0.1391(3) 0.020(1) Uani 1.00 d .
C14 C -0.0317(4) 0.2894(2) 0.2213(3) 0.016(1) Uani 1.00 d .
C15 C 0.0905(4) 0.2389(2) 0.2486(3) 0.014(1) Uani 1.00 d .
C16 C 0.2242(4) 0.2615(2) 0.2802(3) 0.018(1) Uani 1.00 d .
C17 C 0.2696(4) 0.3369(2) 0.2855(3) 0.019(1) Uani 1.00 d .
C18 C 0.3906(5) 0.3602(2) 0.2492(3) 0.024(1) Uani 1.00 d .
C19 C 0.4072(5) 0.3612(2) 0.3533(3) 0.025(1) Uani 1.00 d .
C20 C 0.1459(4) 0.1148(2) 0.2354(3) 0.014(1) Uani 1.00 d .
C21 C 0.2167(4) 0.0756(2) 0.3172(3) 0.017(1) Uani 1.00 d .
C22 C 0.3006(4) 0.0175(2) 0.3092(3) 0.023(1) Uani 1.00 d .
C23 C 0.3190(5) -0.0019(2) 0.2228(4) 0.025(1) Uani 1.00 d .
C24 C 0.2601(4) 0.0404(2) 0.1443(3) 0.022(1) Uani 1.00 d .
C25 C 0.1758(4) 0.0992(2) 0.1486(3) 0.015(1) Uani 1.00 d .
C26 C 0.2097(4) 0.0968(2) 0.4162(3) 0.023(1) Uani 1.00 d .
C27 C 0.3554(5) 0.1228(3) 0.4777(3) 0.034(2) Uani 1.00 d .
C28 C 0.1595(5) 0.0354(3) 0.4662(3) 0.037(2) Uani 1.00 d .
C29 C 0.1202(4) 0.1455(2) 0.0604(3) 0.019(1) Uani 1.00 d .
C30 C 0.2368(5) 0.1967(3) 0.0502(3) 0.030(1) Uani 1.00 d .
C31 C 0.0660(5) 0.1016(3) -0.0313(3) 0.032(1) Uani 1.00 d .
C101 C -0.2542 0.0555 0.1553 0.0038 Uiso 0.00 d P
C102 C -0.2315 0.1927 0.3674 0.0038 Uiso 0.00 d P
H1 H -0.1905 0.0921 0.0374 0.0957 Uiso 1.00 calc .
H2 H -0.0413 0.0262 0.1765 0.0902 Uiso 1.00 calc .
H3 H -0.1812 0.0054 0.2897 0.0626 Uiso 1.00 calc .
H4 H -0.4258 0.0504 0.2144 0.0467 Uiso 1.00 calc .
H5 H -0.4320 0.1031 0.0589 0.0613 Uiso 1.00 calc .
H6 H -0.0267 0.2425 0.4120 0.0295 Uiso 1.00 calc .
H7 H -0.0807 0.1127 0.4353 0.0302 Uiso 1.00 calc .
H8 H -0.3434 0.0952 0.3694 0.0320 Uiso 1.00 calc .
H9 H -0.4515 0.2100 0.2972 0.0384 Uiso 1.00 calc .
H10 H -0.2561 0.3025 0.3233 0.0351 Uiso 1.00 calc .
H11 H -0.4386 0.2445 0.1389 0.0267 Uiso 1.00 calc .
H12 H -0.3813 0.2182 0.0567 0.0267 Uiso 1.00 calc .
H13 H -0.3119 0.3332 0.0578 0.0283 Uiso 1.00 calc .
H14 H -0.2932 0.3419 0.1658 0.0283 Uiso 1.00 calc .
H15 H -0.1067 0.2609 0.0886 0.0236 Uiso 1.00 calc .
H16 H -0.0379 0.3267 0.2641 0.0195 Uiso 1.00 calc .
H17 H 0.2958 0.2262 0.3010 0.0221 Uiso 1.00 calc .
H18 H 0.1946 0.3707 0.2757 0.0225 Uiso 1.00 calc .
H19 H 0.4405 0.3259 0.2234 0.0285 Uiso 1.00 calc .
H20 H 0.3847 0.4040 0.2153 0.0285 Uiso 1.00 calc .
H21 H 0.4119 0.4056 0.3857 0.0302 Uiso 1.00 calc .
H22 H 0.4677 0.3274 0.3937 0.0302 Uiso 1.00 calc .
H23 H 0.3464 -0.0094 0.3644 0.0275 Uiso 1.00 calc .
H24 H 0.3712 -0.0437 0.2174 0.0300 Uiso 1.00 calc .
H25 H 0.2779 0.0291 0.0856 0.0259 Uiso 1.00 calc .
H26 H 0.1443 0.1352 0.4096 0.0275 Uiso 1.00 calc .
H27 H 0.4214 0.0844 0.4873 0.0407 Uiso 1.00 calc .
H28 H 0.3870 0.1611 0.4464 0.0407 Uiso 1.00 calc .
H29 H 0.3475 0.1388 0.5375 0.0407 Uiso 1.00 calc .
H30 H 0.1512 0.0514 0.5258 0.0439 Uiso 1.00 calc .
H31 H 0.0698 0.0191 0.4280 0.0439 Uiso 1.00 calc .
H32 H 0.2259 -0.0028 0.4759 0.0439 Uiso 1.00 calc .
H33 H 0.0437 0.1734 0.0684 0.0222 Uiso 1.00 calc .
H34 H 0.3159 0.1698 0.0446 0.0362 Uiso 1.00 calc .
H35 H 0.2015 0.2254 -0.0051 0.0362 Uiso 1.00 calc .
H36 H 0.2652 0.2267 0.1046 0.0362 Uiso 1.00 calc .
H37 H -0.0061 0.0698 -0.0253 0.0379 Uiso 1.00 calc .
H38 H 0.0286 0.1331 -0.0833 0.0379 Uiso 1.00 calc .
H39 H 0.1421 0.0749 -0.0421 0.0379 Uiso 1.00 calc .

loop_
_atom_site_aniso_label
_atom_site_aniso_U_11
_atom_site_aniso_U_22
_atom_site_aniso_U_33
_atom_site_aniso_U_12
_atom_site_aniso_U_13
_atom_site_aniso_U_23
Zr1 0.0136(2) 0.0175(2) 0.0161(2) -0.0008(2) 0.0049(2) -0.0017(3)
N1 0.016(2) 0.012(2) 0.011(2) 0.002(2) 0.006(1) 0.002(2)
C1 0.145(8) 0.052(5) 0.076(5) -0.068(5) 0.087(6) -0.055(4)
C2 0.026(4) 0.039(4) 0.167(9) -0.020(3) 0.037(5) -0.064(5)
C3 0.055(4) 0.023(3) 0.055(4) -0.007(3) -0.021(3) -0.001(3)
C4 0.031(3) 0.032(3) 0.060(4) -0.022(3) 0.023(3) -0.022(3)
C5 0.069(5) 0.023(3) 0.036(4) -0.013(3) -0.025(3) -0.009(3)
C6 0.029(3) 0.035(3) 0.012(2) -0.005(2) 0.009(2) -0.009(2)
C7 0.029(3) 0.034(4) 0.017(2) 0.008(2) 0.013(2) 0.008(2)
C8 0.026(3) 0.034(3) 0.026(3) -0.006(2) 0.017(2) -0.001(2)
C9 0.024(3) 0.051(4) 0.025(3) 0.012(3) 0.013(2) 0.001(3)
C10 0.047(3) 0.024(3) 0.026(3) 0.007(3) 0.024(3) -0.002(2)
C11 0.020(3) 0.030(3) 0.021(3) 0.000(2) 0.004(2) -0.003(2)
C12 0.023(3) 0.029(3) 0.016(2) 0.008(2) 0.002(2) 0.005(2)
C13 0.023(3) 0.021(3) 0.019(3) 0.003(2) 0.011(2) 0.007(2)
C14 0.015(2) 0.016(3) 0.019(3) -0.001(2) 0.009(2) 0.001(2)
C15 0.019(2) 0.015(3) 0.011(2) 0.004(2) 0.006(2) 0.002(2)
C16 0.016(3) 0.018(3) 0.021(3) 0.004(2) 0.005(2) 0.002(2)
C17 0.017(2) 0.017(2) 0.023(2) 0.001(2) 0.006(2) 0.002(2)
C18 0.022(3) 0.023(3) 0.028(3) -0.005(2) 0.010(2) 0.000(2)
C19 0.029(3) 0.023(3) 0.020(2) -0.007(2) 0.001(2) -0.002(2)
C20 0.014(2) 0.011(2) 0.018(2) -0.004(2) 0.006(2) -0.003(2)
C21 0.017(2) 0.016(3) 0.019(2) -0.003(2) 0.004(2) 0.001(2)
C22 0.019(3) 0.020(3) 0.029(3) 0.006(2) 0.004(2) 0.006(2)
C23 0.019(2) 0.015(3) 0.039(3) 0.006(2) 0.006(2) -0.001(3)
C24 0.020(3) 0.021(3) 0.027(3) -0.002(2) 0.011(2) -0.003(2)
C25 0.011(2) 0.014(3) 0.019(2) -0.003(2) 0.004(2) -0.004(2)
C26 0.025(3) 0.027(3) 0.018(3) 0.003(2) 0.007(2) 0.006(2)
C27 0.030(3) 0.043(3) 0.024(3) 0.003(2) 0.000(2) 0.000(2)
C28 0.037(3) 0.044(4) 0.032(3) 0.008(3) 0.016(3) 0.018(3)
C29 0.023(2) 0.017(3) 0.018(2) 0.002(2) 0.008(2) -0.004(2)
C30 0.033(3) 0.034(3) 0.024(3) -0.006(2) 0.009(2) 0.005(2)
C31 0.040(3) 0.032(3) 0.021(3) 0.002(2) 0.005(2) 0.003(2)

loop_
_atom_type_symbol
_atom_type_description
_atom_type_scat_dispersion_real
_atom_type_scat_dispersion_imag
_atom_type_scat_source
Zr Zr -2.967 0.560
;International Tables for Crystallography
(1992, Vol. C, Tables 4.2.6.8 and 6.1.1.1)
;
N N 0.006 0.003
;International Tables for Crystallography
(1992, Vol. C, Tables 4.2.6.8 and 6.1.1.1)
;
C C 0.003 0.002
;International Tables for Crystallography
(1992, Vol. C, Tables 4.2.6.8 and 6.1.1.1)
;
H H 0.000 0.000
;International Tables for Crystallography
(1992, Vol. C, Table 6.1.1.2)
;

loop_
_geom_angle_atom_site_label_1
_geom_angle_atom_site_label_2
_geom_angle_atom_site_label_3
_geom_angle
N1 ZR1 C11 117.9(1)
N1 ZR1 C101 102.78(9)
N1 ZR1 C102 112.56(8)
C11 ZR1 C101 99.5(1)
C11 ZR1 C102 100.31(10)
C101 ZR1 C102 124.09(2)
ZR1 N1 C15 112.3(2)
ZR1 N1 C20 132.8(3)
C15 N1 C20 114.7(3)
C2 C1 C5 107.1(6)
C1 C2 C3 109.1(6)
C2 C3 C4 107.4(6)
C3 C4 C5 108.1(5)
C1 C5 C4 108.3(6)
C7 C6 C10 107.7(4)
C6 C7 C8 107.8(4)
C7 C8 C9 108.9(4)
C8 C9 C10 107.8(4)
C6 C10 C9 107.7(4)
ZR1 C11 C12 108.1(3)
C11 C12 C13 98.2(3)
C12 C13 C14 126.5(4)
C13 C14 C15 121.9(4)
N1 C15 C14 109.2(3)
N1 C15 C16 128.5(4)
C14 C15 C16 122.3(4)
C15 C16 C17 125.1(4)
C16 C17 C18 121.2(4)
C16 C17 C19 121.7(4)
C18 C17 C19 59.4(3)
C17 C18 C19 60.3(3)
C17 C19 C18 60.3(3)
N1 C20 C21 122.9(3)
N1 C20 C25 118.4(4)
C21 C20 C25 118.7(4)
C20 C21 C22 119.7(4)
C20 C21 C26 122.0(4)
C22 C21 C26 118.2(4)
C21 C22 C23 121.4(4)
C22 C23 C24 118.8(4)
C23 C24 C25 121.9(4)
C20 C25 C24 119.0(4)
C20 C25 C29 122.1(4)
C24 C25 C29 119.0(4)
C21 C26 C27 110.6(3)
C21 C26 C28 112.0(4)
C27 C26 C28 109.4(4)
C25 C29 C30 109.9(3)
C25 C29 C31 113.2(3)
C30 C29 C31 109.2(3)

loop_
_geom_bond_atom_site_label_1
_geom_bond_atom_site_label_2
_geom_bond_distance
_geom_bond_publ_flag
ZR1 N1 2.235(3) yes
ZR1 C1 2.531(6) yes
ZR1 C2 2.531(6) yes
ZR1 C3 2.496(5) yes
ZR1 C4 2.514(4) yes
ZR1 C5 2.537(5) yes
ZR1 C6 2.555(4) yes
ZR1 C7 2.525(4) yes
ZR1 C8 2.573(4) yes
ZR1 C9 2.598(4) yes
ZR1 C10 2.586(4) yes
ZR1 C11 2.410(4) yes
ZR1 C101 2.2389(4) yes
ZR1 C102 2.2743(4) yes
N1 C15 1.407(5) yes
N1 C20 1.443(5) yes
C1 C2 1.359(10) yes
C1 C5 1.375(9) yes
C2 C3 1.359(9) yes
C3 C4 1.371(7) yes
C4 C5 1.356(7) yes
C6 C7 1.402(6) yes
C6 C10 1.404(6) yes
C7 C8 1.398(6) yes
C8 C9 1.379(6) yes
C9 C10 1.412(6) yes
C11 C12 1.523(6) yes
C12 C13 1.491(6) yes
C13 C14 1.327(5) yes
C14 C15 1.491(5) yes
C15 C16 1.333(5) yes
C16 C17 1.472(6) yes
C17 C18 1.501(5) yes
C17 C19 1.502(6) yes
C18 C19 1.488(6) yes
C20 C21 1.408(6) yes
C20 C25 1.417(5) yes
C21 C22 1.388(6) yes
C21 C26 1.526(6) yes
C22 C23 1.380(6) yes
C23 C24 1.381(6) yes
C24 C25 1.388(6) yes
C25 C29 1.520(5) yes
C26 C27 1.539(6) yes
C26 C28 1.518(6) yes
C29 C30 1.534(6) yes
C29 C31 1.535(6) yes

loop_
_geom_contact_atom_site_label_1
_geom_contact_atom_site_label_2
_geom_contact_distance
_geom_contact_site_symmetry_2
ZR1 C1 2.531(6) .
ZR1 C2 2.531(6) .
ZR1 C4 2.514(4) .
ZR1 C5 2.537(5) .
ZR1 C6 2.555(4) .
ZR1 C7 2.525(4) .
ZR1 C8 2.573(4) .
ZR1 C9 2.598(4) .
ZR1 C10 2.586(4) .
C2 C31 3.500(8) 3_555
C3 C17 3.596(7) 2_545

loop_
_geom_torsion_atom_site_label_1
_geom_torsion_atom_site_label_2
_geom_torsion_atom_site_label_3
_geom_torsion_atom_site_label_4
_geom_torsion
ZR1 N1 C15 C14 -19.3(4)
ZR1 N1 C15 C16 160.7(4)
ZR1 N1 C20 C21 -79.1(5)
ZR1 N1 C20 C25 98.0(4)
N1 C15 C14 C13 -49.8(5)
N1 C15 C16 C17 175.1(4)
N1 C20 C21 C22 169.7(4)
N1 C20 C21 C26 -13.1(6)
N1 C20 C25 C24 -169.6(4)
N1 C20 C25 C29 11.4(6)
C11 ZR1 N1 C15 51.8(3)
C11 ZR1 N1 C20 -133.6(3)
C11 C12 C13 C14 -104.9(5)
C12 C11 ZR1 C101 -146.9(2)
C12 C11 ZR1 C102 85.6(3)
C12 C13 C14 C15 155.3(4)
C13 C14 C15 C16 130.2(5)
C14 C15 N1 C20 165.0(3)
C14 C15 C16 C17 -4.9(6)
C15 N1 ZR1 C101 159.9(2)
C15 N1 ZR1 C102 -64.3(2)
C15 N1 C20 C21 95.5(4)
C15 N1 C20 C25 -87.4(4)
C15 C16 C17 C18 -132.7(4)
C15 C16 C17 C19 156.3(4)
C16 C15 N1 C20 -15.0(6)
C16 C17 C18 C19 -110.8(4)
C16 C17 C19 C18 110.0(4)
C20 N1 ZR1 C101 -25.4(3)
C20 N1 ZR1 C102 110.4(3)
C20 C21 C22 C23 1.4(7)
C20 C21 C26 C27 -112.2(4)
C20 C21 C26 C28 125.5(4)
C20 C25 C24 C23 -1.9(6)
C20 C25 C29 C30 99.6(4)
C20 C25 C29 C31 -138.1(4)
C21 C20 C25 C24 7.6(6)
C21 C20 C25 C29 -171.4(4)
C21 C22 C23 C24 4.4(7)
C22 C21 C20 C25 -7.4(6)
C22 C21 C26 C27 65.0(5)
C22 C21 C26 C28 -57.3(5)
C22 C23 C24 C25 -4.1(7)
C23 C22 C21 C26 -175.9(4)
C23 C24 C25 C29 177.1(4)
C24 C25 C29 C30 -79.4(5)
C24 C25 C29 C31 42.9(5)
C25 C20 C21 C26 169.8(4)
